data_2000574
loop_
_publ_author_name
'Simonsen, O.'

_publ_contact_author
;
     ? name
     ? institute
     ? department
     ? address
     ? city
     ? country
;
_publ_section_title
;
 Structure of an oxonium salt crystal complex
;
_journal_issue 10
_journal_name_full 'Acta Crystallographica Section C'
_journal_page_first 1900
_journal_page_last 1902
_journal_paper_doi 10.1107/S0108270192006449
_journal_volume 48
_journal_year 1992
_chemical_formula_moiety 'H3 O +, C3 H3 N4 O4 -, C3 H4 N4 O3, H2 O'
_chemical_formula_sum 'C6 H12 N8 O9'
_chemical_formula_weight 324.22
_space_group_IT_number 2
_symmetry_cell_setting triclinic
_symmetry_space_group_name_Hall '-P 1'
_symmetry_space_group_name_H-M 'P -1'
_audit_creation_method from_xtal_archive_file_using_CIFIO
_cell_angle_alpha 80.57(7)
_cell_angle_beta 78.93(6)
_cell_angle_gamma 81.55(5)
_cell_formula_units_Z 2
_cell_length_a 6.511(4)
_cell_length_b 7.180(5)
_cell_length_c 14.010(10)
_cell_measurement_reflns_used 25
_cell_measurement_temperature 295
_cell_measurement_theta_max 17.55
_cell_measurement_theta_min 3.74
_cell_volume 629.6(8)
_computing_data_reduction
;
         xtal3.0 ADDREF, SORTRF (Hall & Stewart, 1990) and
         Norrestam & Nielson (1982)
;
_computing_publication_material 'xtal3.0 BONDLA, CIFIO and ATABLE'
_computing_structure_refinement xtal3.0_CRYLSQ
_computing_structure_solution xtal3.0
_diffrn_ambient_temperature 295
_diffrn_measurement_device 'Enraf-Nonius CAD-4F'
_diffrn_measurement_method \w/2\q
_diffrn_radiation_source xray_tube
_diffrn_radiation_type 'Mo K\a'
_diffrn_radiation_wavelength .71069
_diffrn_reflns_av_R_equivalents 0
_diffrn_reflns_av_sigmaI/netI .222193
_diffrn_reflns_limit_h_max 8
_diffrn_reflns_limit_h_min 0
_diffrn_reflns_limit_k_max 8
_diffrn_reflns_limit_k_min -8
_diffrn_reflns_limit_l_max 17
_diffrn_reflns_limit_l_min -16
_diffrn_reflns_number 2445
_diffrn_reflns_theta_max 26
_diffrn_reflns_theta_min 2.8964
_exptl_absorpt_coefficient_mu 0.147
_exptl_absorpt_correction_type none
_exptl_crystal_colour Colourless
_exptl_crystal_density_diffrn 1.710
_exptl_crystal_density_meas 1.69(2)
_exptl_crystal_density_method 'flotation in a mixture of CCl~4~ and CH~2~BrCl'
_exptl_crystal_description 'Needle (cut)'
_exptl_crystal_size_max 0.33
_exptl_crystal_size_mid 0.23
_exptl_crystal_size_min 0.07
_refine_diff_density_max 0.6
_refine_diff_density_min -0.5
_refine_ls_abs_structure_Flack 0
_refine_ls_goodness_of_fit_all 2.817
_refine_ls_goodness_of_fit_obs 3.0
_refine_ls_hydrogen_treatment refxyz
_refine_ls_matrix_type full
_refine_ls_number_constraints 0
_refine_ls_number_parameters 214
_refine_ls_number_reflns 2086
_refine_ls_number_restraints 0
_refine_ls_R_factor_all .197362
_refine_ls_R_factor_obs .082
_refine_ls_shift/esd_max .18
_refine_ls_shift/esd_mean .016268
_refine_ls_structure_factor_coef F
_refine_ls_weighting_scheme sigma
_refine_ls_wR_factor_all .0726
_refine_ls_wR_factor_obs .0696
_reflns_number_observed 1195
_reflns_number_total 2445
_reflns_observed_criterion I>2.5\s(I)
_cod_data_source_file ab1010.cif
_cod_data_source_block HYZIDA
_cod_depositor_comments
;
The following automatic conversions were performed:

'_atom_site_thermal_displace_type' tag value 'Uij' was replaced with
'Uani' value 22 times.

Automatic conversion script
Id: cif_fix_values 1646 2011-03-28 12:23:43Z adriana 
;
_cod_original_cell_volume 629.0(10)
_cod_original_sg_symbol_Hall -P_1
_cod_database_code 2000574

loop_
_symmetry_equiv_pos_as_xyz
+x,+y,+z
-x,-y,-z

loop_
_atom_site_aniso_label
_atom_site_aniso_U_11
_atom_site_aniso_U_22
_atom_site_aniso_U_33
_atom_site_aniso_U_12
_atom_site_aniso_U_13
_atom_site_aniso_U_23
_atom_site_aniso_type_symbol
O1 .043(4) .027(3) .032(3) -.010(3) .005(3) .004(2) O
O2 .056(4) .021(3) .047(3) -.013(3) .009(3) -.005(2) O
O3 .055(4) .040(3) .036(3) -.009(3) .002(3) -.003(3) O
O4 .052(4) .036(3) .051(4) -.015(3) .013(3) -.009(3) O
O15 .041(4) .044(3) .030(3) -.015(3) .002(3) -.006(2) O
O41 .034(4) .042(3) .050(4) -.009(3) .002(3) -.007(3) O
O141 .059(4) .048(3) .055(4) -.024(3) -.012(3) .021(3) O
O142 .060(4) .030(3) .067(4) -.006(3) -.006(3) -.029(3) O
N1 .032(4) .026(3) .039(4) -.011(3) .000(3) .000(3) N
N2 .034(4) .029(3) .026(4) -.005(3) -.002(3) -.007(3) N
N3 .039(5) .026(3) .057(4) -.008(3) -.005(4) -.008(3) N
N4 .034(4) .030(3) .025(3) -.008(3) .008(3) -.013(3) N
N11 .033(4) .028(3) .040(4) -.010(3) -.004(3) -.004(3) N
N12 .030(4) .035(4) .027(4) -.011(3) .001(3) .002(3) N
N13 .038(4) .066(5) .029(4) -.020(4) .003(4) -.016(3) N
N14 .022(4) .039(4) .042(4) -.012(3) -.012(3) .012(3) N
C1 .018(4) .025(4) .026(4) -.005(3) -.009(3) .004(3) C
C2 .029(5) .023(4) .023(4) -.006(4) -.003(4) -.001(3) C
C3 .018(5) .039(5) .033(4) -.009(4) -.001(4) -.002(4) C
C13 .012(4) .029(4) .046(5) -.007(3) -.004(4) -.007(4) C
C14 .018(4) .019(3) .033(4) -.004(3) -.005(3) .002(3) C
C15 .012(4) .032(4) .045(5) -.010(4) -.003(4) .004(4) C

loop_
_atom_site_label
_atom_site_fract_x
_atom_site_fract_y
_atom_site_fract_z
_atom_site_U_iso_or_equiv
_atom_site_thermal_displace_type
_atom_site_calc_flag
_atom_site_calc_attached_atom
_atom_site_type_symbol
O1 .4313(8) .4197(6) .4031(3) .036(4) Uani ? ? O
O2 .6718(8) .7273(6) .1461(4) .043(5) Uani ? ? O
O3 .7342(9) .4724(6) .0753(3) .045(5) Uani ? ? O
O4 .0683(9) .6443(7) .5591(4) .048(5) Uani ? ? O
O15 .9282(8) .9296(6) -.3253(3) .038(4) Uani ? ? O
O41 .7478(9) .9089(7) .4645(4) .043(5) Uani ? ? O
O141 .9440(9) 1.3127(7) -.2909(4) .055(5) Uani ? ? O
O142 .8259(9) 1.3751(7) -.1409(4) .051(5) Uani ? ? O
N1 .5020(10) .7107(7) .3326(4) .033(5) Uani ? ? N
N2 .6730(10) .5501(8) .1529(4) .030(5) Uani ? ? N
N3 .6060(10) .0896(8) .2398(4) .041(6) Uani ? ? N
N4 .3988(9) .7958(7) .4165(4) .030(5) Uani ? ? N
N11 .8610(10) .7620(7) -.1679(4) .033(5) Uani ? ? N
N12 .8000(10) .8042(8) -.0718(4) .031(5) Uani ? ? N
N13 .7430(10) 1.0810(10) .0062(4) .043(6) Uani ? ? N
N14 .8736(9) 1.2625(8) -.2005(5) .035(5) Uani ? ? N
C1 .5050(10) .5236(9) .3305(5) .023(5) Uani ? ? C
C2 .5970(10) .4493(9) .2399(5) .025(6) Uani ? ? C
C3 .6030(10) .2510(10) .2393(5) .030(6) Uani ? ? C
C13 .7960(10) .9907(9) -.0722(5) .029(6) Uani ? ? C
C14 .8560(10) 1.0708(9) -.1717(5) .024(5) Uani ? ? C
C15 .8900(10) .9257(9) -.2328(5) .030(6) Uani ? ? C
H1 .56140 .79770 .27560 .04000 Uiso ? ? H
H11 .85910 .63220 -.18000 .04000 Uiso ? ? H
H12 .780(10) .725(8) .000(4) .04000 Uiso ? ? H
H42 .38500 .67000 .46000 .04000 Uiso ? ? H
H43 .130(10) .511(8) .577(4) .04000 Uiso ? ? H
H44 .98020 .26550 .39030 .04000 Uiso ? ? H
H131 .740(10) 1.011(9) .058(5) .04000 Uiso ? ? H
H411 .200(10) .195(8) .505(5) .04000 Uiso ? ? H
H412 .160(10) .073(8) .596(4) .04000 Uiso ? ? H
H413 .68000 .03500 .52200 .04000 Uiso ? ? H

loop_
_atom_type_symbol
_atom_type_scat_dispersion_real
_atom_type_scat_dispersion_imag
_atom_type_scat_source
? ? ? Int_Tab_IV_B

loop_
_diffrn_standards_number
_diffrn_standards_interval_count
_diffrn_standards_interval_time
_diffrn_standards_decay_%
'1 (intensity)' ? 180 4.3
'3 (orientation)' 100 ? 0

loop_
_geom_angle_atom_site_label_1
_geom_angle_atom_site_label_2
_geom_angle_atom_site_label_3
_geom_angle_site_symmetry_1
_geom_angle_site_symmetry_2
_geom_angle_site_symmetry_3
_geom_angle
_geom_angle_publ_flag
N4 N1 C1 1 1 1 121.1(5) yes
N4 N1 H1 1 1 1 116.0(5) ?
C1 N1 H1 1 1 1 122.7(6) ?
O2 N2 O3 1 1 1 118.3(5) yes
O2 N2 C2 1 1 1 119.9(5) yes
O3 N2 C2 1 1 1 121.7(6) yes
N1 N4 H42 1 1 1 93.8(4) ?
O1 C1 N1 1 1 1 120.8(6) yes
O1 C1 C2 1 1 1 121.0(6) yes
N1 C1 C2 1 1 1 118.2(5) yes
N2 C2 C1 1 1 1 126.9(6) yes
N2 C2 C3 1 1 1 115.4(6) yes
C1 C2 C3 1 1 1 117.7(5) yes
N3 C3 C2 1 1 1 179.2(7) yes
H43 O4 H44 2 2 1 122.0(10) ?
N12 N11 C15 2 2 2 110.4(5) yes
N12 N11 H11 2 2 2 118.7(5) ?
C15 N11 H11 2 2 2 130.3(6) ?
N11 N12 C13 2 2 2 109.3(5) yes
N11 N12 H12 2 2 2 136.0(10) ?
C13 N12 H12 2 2 2 114.0(10) ?
C13 N13 H131 2 2 2 113.0(10) ?
O141 N14 O142 2 2 2 122.7(6) yes
O141 N14 C14 2 2 2 116.5(6) yes
O142 N14 C14 2 2 2 120.9(6) yes
N12 C13 N13 2 2 2 125.7(6) yes
N12 C13 C14 2 2 2 106.7(6) yes
N13 C13 C14 2 2 2 127.6(6) yes
N14 C14 C13 2 2 2 123.1(6) yes
N14 C14 C15 2 2 2 127.4(6) yes
C13 C14 C15 2 2 2 109.5(6) yes
O15 C15 N11 2 2 2 123.3(7) yes
O15 C15 C14 2 2 2 132.6(6) yes
N11 C15 C14 2 2 2 104.0(6) yes
H411 O41 H412 2 1 2 106.0(10) ?
H411 O41 H413 2 1 1 112.0(10) ?
H412 O41 H413 2 1 1 126.0(10) ?

loop_
_geom_bond_atom_site_label_1
_geom_bond_atom_site_label_2
_geom_bond_site_symmetry_1
_geom_bond_site_symmetry_2
_geom_bond_distance
_geom_bond_publ_flag
O1 C1 1 1 1.220(7) yes
O2 N2 1 1 1.260(7) yes
O3 N2 1 1 1.272(7) yes
N1 N4 1 1 1.419(8) yes
N1 C1 1 1 1.346(8) yes
N1 H1 1 1 .984(5) ?
N2 C2 1 1 1.357(8) yes
N3 C3 1 1 1.157(9) yes
N4 H42 1 1 1.009(5) ?
C1 C2 1 1 1.446(9) yes
C2 C3 1 1 1.420(10) yes
O4 H43 2 2 1.01(6) ?
O4 H44 2 1 1.013(5) ?
O15 C15 2 2 1.268(9) yes
O141 N14 2 2 1.273(8) yes
O142 N14 2 2 1.223(8) yes
N11 N12 2 2 1.399(8) yes
N11 C15 2 2 1.376(8) yes
N11 H11 2 2 .977(6) ?
N12 C13 2 2 1.334(9) yes
N12 H12 2 2 1.06(6) ?
N13 C13 2 2 1.330(10) yes
N13 H131 2 2 .81(6) ?
N14 C14 2 2 1.385(8) yes
C13 C14 2 2 1.422(9) yes
C14 C15 2 2 1.420(10) yes
O41 H411 1 2 .85(6) ?
O41 H412 1 2 .93(6) ?
O41 H413 1 1 1.284(5) ?

loop_
_geom_contact_atom_site_label_1
_geom_contact_atom_site_label_2
_geom_contact_distance
_geom_contact_site_symmetry_1
_geom_contact_site_symmetry_2
_geom_contact_publ_flag
O1 N1 2.232(7) 1 1 ?
O1 N4 3.049(7) 1 2 ?
O1 N4 2.712(7) 1 1 ?
O1 C2 2.323(8) 1 1 ?
O1 C3 2.740(8) 1 1 ?
O1 H42 2.043(5) 1 1 ?
O1 H42 2.403(5) 1 2 ?
O2 O3 2.173(7) 1 1 ?
O2 N1 2.625(7) 1 1 ?
O2 N3 3.040(8) 1 1 ?
O2 C1 2.854(7) 1 1 ?
O2 C2 2.265(7) 1 1 ?
O2 H1 1.938(5) 1 1 ?
O3 C2 2.296(8) 1 1 ?
O3 C3 2.642(8) 1 1 ?
O4 N4 2.852(7) 2 2 ?
O4 H42 2.268(5) 2 2 ?
O15 O141 2.889(7) 2 2 ?
O15 N4 3.006(7) 2 1 ?
O15 N11 2.327(7) 2 2 ?
O15 C14 2.463(8) 2 2 ?
O15 H11 2.722(4) 2 2 ?
O15 H44 1.764(5) 2 1 ?
O41 N4 2.754(9) 1 1 ?
O41 N4 2.853(8) 1 2 ?
O41 H413 2.730(6) 1 2 ?
O141 O142 2.191(8) 2 2 ?
O141 C14 2.261(8) 2 2 ?
O141 C15 2.818(9) 2 2 ?
O141 H43 2.40(6) 2 2 ?
O142 N11 2.779(8) 2 2 ?
O142 N13 2.734(8) 2 2 ?
O142 C13 2.793(8) 2 2 ?
O142 C14 2.269(8) 2 2 ?
O142 H11 1.870(5) 2 2 ?
N1 N2 2.900(8) 1 1 ?
N1 N3 2.932(8) 1 1 ?
N1 C2 2.396(9) 1 1 ?
N1 H42 1.795(5) 1 1 ?
N2 C1 2.508(8) 1 1 ?
N2 C3 2.345(8) 1 1 ?
N2 H1 2.605(6) 1 1 ?
N3 C2 2.575(9) 1 1 ?
N3 H1 2.123(6) 1 1 ?
N4 C1 2.409(8) 1 1 ?
N4 H1 2.051(5) 1 1 ?
N11 C13 2.230(10) 2 2 ?
N11 C14 2.204(8) 2 2 ?
N11 H12 2.28(6) 2 2 ?
N12 N13 2.372(9) 2 2 ?
N12 C14 2.211(8) 2 2 ?
N12 C15 2.279(9) 2 2 ?
N12 H11 2.055(6) 2 2 ?
N12 H131 2.47(7) 2 2 ?
N13 N14 2.992(8) 2 2 ?
N13 C14 2.470(9) 2 2 ?
N13 H12 2.55(6) 2 2 ?
N14 C13 2.467(9) 2 2 ?
N14 C15 2.520(10) 2 2 ?
N14 H11 2.703(6) 2 2 ?
C1 C3 2.450(10) 1 1 ?
C1 H1 2.052(6) 1 1 ?
C1 H42 2.201(6) 1 1 ?
C2 H1 2.600(7) 1 1 ?
C13 C15 2.320(10) 2 2 ?
C13 H12 2.01(6) 2 2 ?
C13 H131 1.81(7) 2 2 ?
C15 H11 2.141(7) 2 2 ?
C15 H44 2.720(8) 2 1 ?
H12 H131 2.29(9) 2 2 ?
H43 H44 1.76(6) 2 1 ?
H411 H412 1.43(8) 2 2 ?
H411 H413 1.78(6) 2 1 ?
H412 H413 1.98(6) 2 1 ?
